data_7101241
loop_
_publ_author_name
'Davies, Stephen G.'
'Garner, A. Christopher'
'Goddard, Euan C.'
'Kruchinin, Dennis'
'Roberts, Paul M.'
'Rodriguez-Solla, Humberto'
'Smith, Andrew D.'

_publ_section_title
;
 Lithium amide conjugate addition for the asymmetric synthesis of
 3-aminopyrrolidines
;
_journal_coden_ASTM CHCOFS
_journal_issue 25
_journal_name_full
;
 Chemical Communications (Cambridge, United Kingdom)
;
_journal_page_first 2664
_journal_page_last 2666
_journal_paper_doi 10.1039/b604835h
_journal_year 2006
_chemical_absolute_configuration unk
_chemical_formula_moiety 'C33 H34 N2 O1'
_chemical_formula_sum 'C33 H34 N2 O'
_chemical_formula_weight 474.65
_space_group_IT_number 5
_symmetry_cell_setting monoclinic
_symmetry_space_group_name_Hall 'C 2y'
_symmetry_space_group_name_H-M 'C 1 2 1'
_atom_sites_solution_hydrogens geom
_atom_sites_solution_primary direct
_audit_creation_date 03-28-04
_audit_creation_method CRYSTALS_ver_12-03-99
_cell_angle_alpha 90
_cell_angle_beta 100.0736(8)
_cell_angle_gamma 90
_cell_formula_units_Z 4
_cell_length_a 17.1297(3)
_cell_length_b 8.2098(2)
_cell_length_c 19.4751(4)
_cell_measurement_reflns_used 2964
_cell_measurement_temperature 190
_cell_measurement_theta_max 27
_cell_measurement_theta_min 5
_cell_volume 2696.6(1)
_computing_cell_refinement
;
Denzo/Scalepack (Otwinowski & Minor, 1996)
;
_computing_data_collection
;
COLLECT (Nonius BV, 1997)
;
_computing_data_reduction
;
Denzo/Scalepack (Otwinowski & Minor, 1996)
;
_computing_molecular_graphics
;
CAMERON (Watkin et al 1996)
;
_computing_publication_material
;
CRYSTALS (Watkin et al 2001)
;
_computing_structure_refinement
;
CRYSTALS (Watkin et al 2001)
;
_computing_structure_solution
;
SIR92 (Altomare et al, 1994)
;
_diffrn_ambient_temperature 190
_diffrn_measured_fraction_theta_full 0.984
_diffrn_measured_fraction_theta_max 0.981
_diffrn_measurement_device_type
;
Enraf Nonius Kappa CCD
;
_diffrn_measurement_method \w
_diffrn_radiation_monochromator graphite
_diffrn_radiation_type 'Mo K\a'
_diffrn_radiation_wavelength 0.71073
_diffrn_reflns_av_R_equivalents 0.01
_diffrn_reflns_limit_h_max 22
_diffrn_reflns_limit_h_min -21
_diffrn_reflns_limit_k_max 10
_diffrn_reflns_limit_k_min -10
_diffrn_reflns_limit_l_max 25
_diffrn_reflns_limit_l_min -25
_diffrn_reflns_number 5704
_diffrn_reflns_theta_full 27.218
_diffrn_reflns_theta_max 27.424
_diffrn_reflns_theta_min 5.129
_diffrn_standards_decay_% 0.00
_diffrn_standards_interval_count 0
_diffrn_standards_interval_time 0
_diffrn_standards_number 0
_exptl_absorpt_coefficient_mu 0.070
_exptl_absorpt_correction_T_max 0.99
_exptl_absorpt_correction_T_min 0.99
_exptl_absorpt_correction_type multi-scan
_exptl_absorpt_process_details
;
Denzo/Scalepack (Otwinowski & Minor, 1996)
;
_exptl_crystal_colour ' colourless '
_exptl_crystal_density_diffrn 1.169
_exptl_crystal_description ' block '
_exptl_crystal_F_000 1016.000
_exptl_crystal_size_max 0.20
_exptl_crystal_size_mid 0.20
_exptl_crystal_size_min 0.20
_refine_diff_density_max 0.14
_refine_diff_density_min -0.12
_refine_ls_extinction_method None
_refine_ls_goodness_of_fit_ref 1.1889
_refine_ls_hydrogen_treatment constr
_refine_ls_matrix_type full
_refine_ls_number_parameters 325
_refine_ls_number_reflns 2894
_refine_ls_R_factor_all 0.0373
_refine_ls_R_factor_gt 0.0321
_refine_ls_shift/su_max 0.000475
_refine_ls_structure_factor_coef F
_refine_ls_weighting_details
;
Method = Prince modified Chebychev polynomial, (Watkin, 1994)
W = [weight] * [1-(deltaF/6*sigmaF)^2]^2

1.12 -0.692E-01 0.612
;
_refine_ls_weighting_scheme calc
_refine_ls_wR_factor_all 0.0350
_refine_ls_wR_factor_gt 0.0325
_refine_ls_wR_factor_ref 0.0325
_reflns_limit_h_max 21
_reflns_limit_h_min -22
_reflns_limit_k_max 10
_reflns_limit_k_min 0
_reflns_limit_l_max 25
_reflns_limit_l_min 0
_reflns_number_gt 2894
_reflns_number_total 3244
_reflns_threshold_expression I>3.00u(I)
_cod_data_source_file b604835h.txt
_cod_original_sg_symbol_H-M 'C 2'
_cod_original_formula_sum 'C33 H34 N2 O1'
_cod_database_code 7101241

loop_
_symmetry_equiv_pos_as_xyz
x,y,z
x+1/2,y+1/2,z
-x,y,-z
-x+1/2,y+1/2,-z

loop_
_atom_site_label
_atom_site_type_symbol
_atom_site_fract_x
_atom_site_fract_y
_atom_site_fract_z
_atom_site_U_iso_or_equiv
_atom_site_occupancy
_atom_site_adp_type
C1 C 0.88581(8) 0.4025(2) 0.23901(7) 0.0270 1.0000 Uani
C2 C 0.81400(9) 0.2865(2) 0.22625(8) 0.0302 1.0000 Uani
C3 C 0.76738(9) 0.3216(2) 0.28392(8) 0.0326 1.0000 Uani
N4 N 0.80052(7) 0.44982(18) 0.32162(6) 0.0321 1.0000 Uani
C5 C 0.87012(9) 0.5188(2) 0.29845(8) 0.0322 1.0000 Uani
C6 C 0.7692(1) 0.5157(3) 0.38044(8) 0.0406 1.0000 Uani
C7 C 0.81670(9) 0.4711(2) 0.45124(8) 0.0349 1.0000 Uani
C8 C 0.86566(11) 0.3353(2) 0.46051(9) 0.0405 1.0000 Uani
C9 C 0.90476(12) 0.2921(3) 0.5268(1) 0.0512 1.0000 Uani
C10 C 0.89574(13) 0.3850(3) 0.58372(9) 0.0566 1.0000 Uani
C11 C 0.84790(14) 0.5211(3) 0.5752(1) 0.0589 1.0000 Uani
C12 C 0.80817(12) 0.5640(3) 0.50898(9) 0.0473 1.0000 Uani
O13 O 0.70803(7) 0.24845(18) 0.29368(7) 0.0464 1.0000 Uani
C14 C 0.8336(1) 0.1042(2) 0.22119(9) 0.0368 1.0000 Uani
C15 C 0.88386(11) 0.0333(2) 0.28598(9) 0.0370 1.0000 Uani
C16 C 0.96616(11) 0.0245(2) 0.2921(1) 0.0450 1.0000 Uani
C17 C 1.01270(13) -0.0470(3) 0.35000(12) 0.0562 1.0000 Uani
C18 C 0.97822(15) -0.1083(3) 0.40265(11) 0.0590 1.0000 Uani
C19 C 0.89743(15) -0.0978(3) 0.3993(1) 0.0573 1.0000 Uani
C20 C 0.84989(12) -0.0281(2) 0.3406(1) 0.0470 1.0000 Uani
N21 N 0.90010(7) 0.47554(17) 0.17354(6) 0.0275 1.0000 Uani
C22 C 0.98342(9) 0.5220(2) 0.17248(8) 0.0318 1.0000 Uani
C23 C 1.03335(9) 0.3684(2) 0.17447(8) 0.0309 1.0000 Uani
C24 C 1.10565(9) 0.3500(2) 0.21950(8) 0.0375 1.0000 Uani
C25 C 1.14853(11) 0.2052(3) 0.2198(1) 0.0483 1.0000 Uani
C26 C 1.12064(12) 0.0794(3) 0.17571(11) 0.0519 1.0000 Uani
C27 C 1.04962(11) 0.0979(3) 0.12937(11) 0.0501 1.0000 Uani
C28 C 1.0069(1) 0.2415(2) 0.12869(9) 0.0413 1.0000 Uani
C29 C 1.01640(11) 0.6492(2) 0.22679(11) 0.0450 1.0000 Uani
C30 C 0.84321(9) 0.6014(2) 0.14422(8) 0.0351 1.0000 Uani
C31 C 0.84301(9) 0.6235(2) 0.06703(9) 0.0387 1.0000 Uani
C32 C 0.83329(12) 0.4909(3) 0.02218(9) 0.0492 1.0000 Uani
C33 C 0.83552(13) 0.5099(4) -0.0485(1) 0.0646 1.0000 Uani
C34 C 0.84651(13) 0.6615(4) -0.07455(11) 0.0710 1.0000 Uani
C35 C 0.85458(15) 0.7956(4) -0.03109(14) 0.0738 1.0000 Uani
C36 C 0.85315(13) 0.7762(3) 0.04027(11) 0.0551 1.0000 Uani
H11 H 0.9381 0.3458 0.2562 0.0355 1.0000 Uiso
H21 H 0.7819 0.3092 0.1785 0.0373 1.0000 Uiso
H51 H 0.9164 0.5225 0.3376 0.0424 1.0000 Uiso
H52 H 0.8583 0.6319 0.2799 0.0424 1.0000 Uiso
H61 H 0.7673 0.6373 0.3758 0.0511 1.0000 Uiso
H62 H 0.7131 0.4743 0.3777 0.0511 1.0000 Uiso
H81 H 0.8735 0.2673 0.4186 0.0529 1.0000 Uiso
H91 H 0.9414 0.1934 0.5330 0.0636 1.0000 Uiso
H101 H 0.9242 0.3514 0.6324 0.0695 1.0000 Uiso
H111 H 0.8413 0.5899 0.6171 0.0739 1.0000 Uiso
H121 H 0.7722 0.6636 0.5034 0.0614 1.0000 Uiso
H141 H 0.8612 0.0877 0.1805 0.0460 1.0000 Uiso
H142 H 0.7815 0.0416 0.2117 0.0460 1.0000 Uiso
H161 H 0.9921 0.0719 0.2531 0.0548 1.0000 Uiso
H171 H 1.0722 -0.0523 0.3526 0.0721 1.0000 Uiso
H181 H 1.0121 -0.1629 0.4447 0.0710 1.0000 Uiso
H191 H 0.8695 -0.1409 0.4380 0.0709 1.0000 Uiso
H201 H 0.7910 -0.0191 0.3377 0.0594 1.0000 Uiso
H221 H 0.9851 0.5771 0.1268 0.0424 1.0000 Uiso
H241 H 1.1267 0.4431 0.2516 0.0486 1.0000 Uiso
H251 H 1.2003 0.1929 0.2533 0.0605 1.0000 Uiso
H261 H 1.1524 -0.0262 0.1776 0.0656 1.0000 Uiso
H271 H 1.0291 0.0077 0.0951 0.0647 1.0000 Uiso
H281 H 0.9553 0.2557 0.0939 0.0509 1.0000 Uiso
H291 H 1.0728 0.6763 0.2247 0.0552 1.0000 Uiso
H292 H 1.0144 0.6065 0.2757 0.0552 1.0000 Uiso
H293 H 0.9839 0.7521 0.2204 0.0552 1.0000 Uiso
H301 H 0.8578 0.7071 0.1697 0.0457 1.0000 Uiso
H302 H 0.7886 0.5688 0.1523 0.0457 1.0000 Uiso
H321 H 0.8247 0.3791 0.0419 0.0610 1.0000 Uiso
H331 H 0.8283 0.4123 -0.0810 0.0808 1.0000 Uiso
H341 H 0.8498 0.6741 -0.1254 0.0845 1.0000 Uiso
H351 H 0.8623 0.9085 -0.0507 0.0917 1.0000 Uiso
H361 H 0.8605 0.8769 0.0735 0.0713 1.0000 Uiso

loop_
_atom_site_aniso_label
_atom_site_aniso_U_11
_atom_site_aniso_U_22
_atom_site_aniso_U_33
_atom_site_aniso_U_23
_atom_site_aniso_U_13
_atom_site_aniso_U_12
C1 0.0285(7) 0.0274(7) 0.0249(6) 0.0010(6) 0.0037(5) 0.0010(6)
C2 0.0303(7) 0.0319(8) 0.0273(7) 0.0007(6) 0.0018(5) -0.0019(6)
C3 0.0268(7) 0.0376(9) 0.0322(7) 0.0084(7) 0.0019(6) 0.0024(7)
N4 0.0303(6) 0.0382(8) 0.0286(6) 0.0008(6) 0.0076(5) 0.0025(6)
C5 0.0353(8) 0.0327(8) 0.0294(7) -0.0027(7) 0.0079(6) -0.0027(7)
C6 0.0375(8) 0.0507(11) 0.0357(8) 0.0009(8) 0.0125(6) 0.0137(8)
C7 0.0339(7) 0.0412(9) 0.0323(7) 0.0001(7) 0.0137(6) -0.0001(7)
C8 0.0475(9) 0.042(1) 0.0334(8) -0.0004(8) 0.0110(7) 0.0071(8)
C9 0.0538(11) 0.0593(13) 0.0406(9) 0.008(1) 0.0088(8) 0.009(1)
C10 0.0559(11) 0.0826(16) 0.0310(9) 0.004(1) 0.0067(8) 0.0032(12)
C11 0.0686(13) 0.0780(16) 0.0331(9) -0.013(1) 0.0174(9) 0.0022(13)
C12 0.052(1) 0.0530(12) 0.0410(9) -0.0047(9) 0.0196(8) 0.0097(9)
O13 0.0322(6) 0.0551(9) 0.0530(7) 0.0084(7) 0.0107(5) -0.0079(6)
C14 0.0445(9) 0.0300(8) 0.0345(8) -0.0046(7) 0.0030(7) -0.0043(7)
C15 0.0514(9) 0.0218(7) 0.0365(8) -0.0055(7) 0.0039(7) -0.0015(7)
C16 0.051(1) 0.0349(9) 0.049(1) -0.0040(9) 0.0070(8) 0.0029(8)
C17 0.0543(11) 0.0490(12) 0.0600(12) -0.0052(11) -0.0046(9) 0.007(1)
C18 0.0760(15) 0.0469(12) 0.0466(11) -0.004(1) -0.010(1) 0.0067(11)
C19 0.0881(16) 0.0409(11) 0.043(1) 0.0024(9) 0.012(1) -0.0027(11)
C20 0.0621(11) 0.0325(9) 0.047(1) 0.0012(9) 0.0113(8) -0.0030(9)
N21 0.0264(6) 0.0303(7) 0.0265(6) 0.0049(5) 0.0066(5) 0.0053(5)
C22 0.0297(7) 0.0326(8) 0.0345(7) 0.0030(7) 0.0092(6) 0.0017(7)
C23 0.0277(7) 0.0374(9) 0.0291(7) 0.0028(7) 0.0091(6) 0.0040(6)
C24 0.0327(8) 0.050(1) 0.0305(7) -0.0011(8) 0.0064(6) 0.0065(8)
C25 0.0370(9) 0.0676(13) 0.0394(9) 0.0031(9) 0.0042(7) 0.0199(9)
C26 0.048(1) 0.0570(12) 0.0535(11) 0.001(1) 0.0153(8) 0.025(1)
C27 0.045(1) 0.0507(11) 0.0561(11) -0.019(1) 0.0129(8) 0.0102(9)
C28 0.0336(8) 0.0485(11) 0.0408(9) -0.0072(8) 0.0040(7) 0.0076(8)
C29 0.0384(9) 0.034(1) 0.0630(11) -0.0065(9) 0.0112(8) -0.0049(8)
C30 0.0344(8) 0.0363(9) 0.0359(8) 0.0081(7) 0.0096(6) 0.0098(7)
C31 0.0272(7) 0.0518(11) 0.0374(8) 0.0156(8) 0.0068(6) 0.0083(7)
C32 0.048(1) 0.0613(14) 0.0370(9) 0.0064(9) 0.0058(7) 0.005(1)
C33 0.0536(11) 0.102(2) 0.037(1) 0.0052(12) 0.0043(8) 0.0158(13)
C34 0.0531(12) 0.121(3) 0.0416(11) 0.0316(15) 0.0147(9) 0.0229(14)
C35 0.0685(14) 0.090(2) 0.0665(15) 0.0475(15) 0.0234(12) 0.0112(14)
C36 0.0547(11) 0.0582(13) 0.0545(11) 0.0234(11) 0.0152(9) 0.006(1)

loop_
_atom_type_symbol
_atom_type_scat_dispersion_real
_atom_type_scat_dispersion_imag
_atom_type_scat_Cromer_Mann_a1
_atom_type_scat_Cromer_Mann_b1
_atom_type_scat_Cromer_Mann_a2
_atom_type_scat_Cromer_Mann_b2
_atom_type_scat_Cromer_Mann_a3
_atom_type_scat_Cromer_Mann_b3
_atom_type_scat_Cromer_Mann_a4
_atom_type_scat_Cromer_Mann_b4
_atom_type_scat_Cromer_Mann_c
_atom_type_scat_source
'C ' 0.0033 0.0016 2.3100 20.8439 1.0200 10.2075 1.5886 0.5687 0.8650 51.6512 0.2156 International_Tables_Vol_IV_Table_2.2B
'H ' 0.0000 0.0000 0.4930 10.5109 0.3229 26.1257 0.1402 3.1424 0.0408 57.7998 0.0030 International_Tables_Vol_IV_Table_2.2B
'N ' 0.0061 0.0033 12.2126 0.0057 3.1322 9.8933 2.0125 28.9975 1.1663 0.5826 -11.5290 International_Tables_Vol_IV_Table_2.2B
'O ' 0.0106 0.0060 3.0485 13.2771 2.2868 5.7011 1.5463 0.3239 0.8670 32.9089 0.2508 International_Tables_Vol_IV_Table_2.2B

loop_
_geom_angle_atom_site_label_1
_geom_angle_atom_site_label_2
_geom_angle_atom_site_label_3
_geom_angle
_geom_angle_publ_flag
C2 C1 C5 105.17(11) yes
C2 C1 N21 111.22(11) yes
C5 C1 N21 118.11(13) yes
C2 C1 H11 113.827 no
C5 C1 H11 107.008 no
N21 C1 H11 101.747 no
C1 C2 C3 105.80(12) yes
C1 C2 C14 115.70(13) yes
C3 C2 C14 112.40(13) yes
C1 C2 H21 108.950 no
C3 C2 H21 111.993 no
C14 C2 H21 102.096 no
C2 C3 N4 108.98(13) yes
C2 C3 O13 125.55(16) yes
N4 C3 O13 125.44(15) yes
C3 N4 C5 114.99(13) yes
C3 N4 C6 122.73(14) yes
C5 N4 C6 122.27(14) yes
C1 C5 N4 104.35(12) yes
C1 C5 H51 111.619 no
N4 C5 H51 110.930 no
C1 C5 H52 110.461 no
N4 C5 H52 110.243 no
H51 C5 H52 109.178 no
N4 C6 C7 114.41(13) yes
N4 C6 H61 108.039 no
C7 C6 H61 109.010 no
N4 C6 H62 108.241 no
C7 C6 H62 108.666 no
H61 C6 H62 108.322 no
C6 C7 C8 121.82(15) yes
C6 C7 C12 119.21(16) yes
C8 C7 C12 118.90(16) yes
C7 C8 C9 120.46(17) yes
C7 C8 H81 119.886 no
C9 C8 H81 119.652 no
C8 C9 C10 120.1(2) yes
C8 C9 H91 119.906 no
C10 C9 H91 119.936 no
C9 C10 C11 120.00(18) yes
C9 C10 H101 119.529 no
C11 C10 H101 120.469 no
C10 C11 C12 120.06(18) yes
C10 C11 H111 120.057 no
C12 C11 H111 119.887 no
C7 C12 C11 120.46(19) yes
C7 C12 H121 120.143 no
C11 C12 H121 119.397 no
C2 C14 C15 114.75(14) yes
C2 C14 H141 108.671 no
C15 C14 H141 109.228 no
C2 C14 H142 107.950 no
C15 C14 H142 108.080 no
H141 C14 H142 107.956 no
C14 C15 C16 120.68(16) yes
C14 C15 C20 121.52(17) yes
C16 C15 C20 117.79(17) yes
C15 C16 C17 121.25(18) yes
C15 C16 H161 118.690 no
C17 C16 H161 120.060 no
C16 C17 C18 120.1(2) yes
C16 C17 H171 119.206 no
C18 C17 H171 120.679 no
C17 C18 C19 120.3(2) yes
C17 C18 H181 120.334 no
C19 C18 H181 119.389 no
C18 C19 C20 119.95(19) yes
C18 C19 H191 122.615 no
C20 C19 H191 117.431 no
C15 C20 C19 120.59(19) yes
C15 C20 H201 118.782 no
C19 C20 H201 120.613 no
C1 N21 C22 115.14(11) yes
C1 N21 C30 115.21(11) yes
C22 N21 C30 112.94(13) yes
N21 C22 C23 108.99(13) yes
N21 C22 C29 114.08(13) yes
C23 C22 C29 114.36(13) yes
N21 C22 H221 107.832 no
C23 C22 H221 107.040 no
C29 C22 H221 103.995 no
C22 C23 C24 122.65(15) yes
C22 C23 C28 119.00(14) yes
C24 C23 C28 118.33(15) yes
C23 C24 C25 120.22(17) yes
C23 C24 H241 119.199 no
C25 C24 H241 120.584 no
C24 C25 C26 120.78(16) yes
C24 C25 H251 119.317 no
C26 C25 H251 119.894 no
C25 C26 C27 119.51(18) yes
C25 C26 H261 119.400 no
C27 C26 H261 121.085 no
C26 C27 C28 119.97(19) yes
C26 C27 H271 120.634 no
C28 C27 H271 119.388 no
C23 C28 C27 121.14(15) yes
C23 C28 H281 118.999 no
C27 C28 H281 119.863 no
C22 C29 H291 111.567 no
C22 C29 H292 110.086 no
H291 C29 H292 107.837 no
C22 C29 H293 111.018 no
H291 C29 H293 109.004 no
H292 C29 H293 107.177 no
N21 C30 C31 110.93(13) yes
N21 C30 H301 108.938 no
C31 C30 H301 110.044 no
N21 C30 H302 108.793 no
C31 C30 H302 110.194 no
H301 C30 H302 107.873 no
C30 C31 C32 120.70(17) yes
C30 C31 C36 120.34(18) yes
C32 C31 C36 118.96(17) yes
C31 C32 C33 120.9(2) yes
C31 C32 H321 118.711 no
C33 C32 H321 120.389 no
C32 C33 C34 119.8(3) yes
C32 C33 H331 120.368 no
C34 C33 H331 119.836 no
C33 C34 C35 120.22(19) yes
C33 C34 H341 119.474 no
C35 C34 H341 120.294 no
C34 C35 C36 120.0(2) yes
C34 C35 H351 120.075 no
C36 C35 H351 119.943 no
C31 C36 C35 120.1(2) yes
C31 C36 H361 119.692 no
C35 C36 H361 120.169 no

loop_
_geom_bond_atom_site_label_1
_geom_bond_atom_site_label_2
_geom_bond_distance
_geom_bond_publ_flag
C1 C2 1.541(2) yes
C1 C5 1.560(2) yes
C1 N21 1.4678(18) yes
C1 H11 1.013 no
C2 C3 1.515(2) yes
C2 C14 1.541(2) yes
C2 H21 1.012 no
C3 N4 1.350(2) yes
C3 O13 1.224(2) yes
N4 C5 1.461(2) yes
N4 C6 1.452(2) yes
C5 H51 1.000 no
C5 H52 1.004 no
C6 C7 1.518(2) yes
C6 H61 1.003 no
C6 H62 1.012 no
C7 C8 1.388(3) yes
C7 C12 1.387(2) yes
C8 C9 1.392(3) yes
C8 H81 1.018 no
C9 C10 1.377(3) yes
C9 H91 1.020 no
C10 C11 1.378(4) yes
C10 H101 1.024 no
C11 C12 1.393(3) yes
C11 H111 1.015 no
C12 H121 1.018 no
C14 C15 1.514(2) yes
C14 H141 1.001 no
C14 H142 1.018 no
C15 C16 1.396(3) yes
C15 C20 1.392(3) yes
C16 C17 1.391(3) yes
C16 H161 1.023 no
C17 C18 1.366(3) yes
C17 H171 1.013 no
C18 C19 1.377(3) yes
C18 H181 1.021 no
C19 C20 1.404(3) yes
C19 H191 1.024 no
C20 H201 1.003 no
N21 C22 1.4810(19) yes
N21 C30 1.466(2) yes
C22 C23 1.520(2) yes
C22 C29 1.523(2) yes
C22 H221 1.004 no
C23 C24 1.395(2) yes
C23 C28 1.394(2) yes
C24 C25 1.397(3) yes
C24 H241 1.013 no
C25 C26 1.374(3) yes
C25 H251 1.010 no
C26 C27 1.390(3) yes
C26 H261 1.020 no
C27 C28 1.387(3) yes
C27 H271 1.018 no
C28 H281 1.022 no
C29 H291 0.999 no
C29 H292 1.022 no
C29 H293 1.007 no
C30 C31 1.514(2) yes
C30 H301 1.009 no
C30 H302 1.011 no
C31 C32 1.387(3) yes
C31 C36 1.380(3) yes
C32 C33 1.393(3) yes
C32 H321 1.016 no
C33 C34 1.369(4) yes
C33 H331 1.015 no
C34 C35 1.380(4) yes
C34 H341 1.007 no
C35 C36 1.403(3) yes
C35 H351 1.020 no
C36 H361 1.044 no

loop_
_cod_related_entry_id
_cod_related_entry_database
_cod_related_entry_code
1 ChemSpider 21198290
